data_4111910
loop_
_publ_author_name
'Cristian Saul Campos-Fern\'andez'
'Brandi L. Schottel'
'Helen T. Chifotides'
'Jitendra K. Bera'
'John Bacsa'
'John M. Koomen'
'David H. Russell'
'Kim R. Dunbar'

_publ_contact_author_address
; 
Department of Chemistry
Texas A&M University
PO Box 30012 
College Station 
Texas 77842-3012 
USA
;
_publ_contact_author_email dunbar@mail.chem.tamu.edu
_publ_contact_author_fax (979)8457177
_publ_contact_author_name 'Kim Dunbar'
_publ_contact_author_phone (979)8621485
_publ_section_title
;
 Anion Template Effect on the Self-Assembly and Interconversion of
 Metallacyclophanes
;
_journal_name_full 'Journal of the American Chemical Society'
_journal_page_first 12909
_journal_page_last 12923
_journal_paper_doi 10.1021/ja052108q
_journal_volume 127
_journal_year 2005
_chemical_formula_moiety 'C64 H56 N32 Ni4, 7(F6 Sb), I'
_chemical_formula_sum 'C64 H56 F42 I N32 Ni4 Sb7'
_chemical_formula_weight 3285.40
_chemical_name_common '[Ni4(bptz)4(CH3CN)8][SbF6]7[I]'
_space_group_IT_number 23
_symmetry_cell_setting orthorhombic
_symmetry_Int_Tables_number 23
_symmetry_space_group_name_Hall 'I 2 2'
_symmetry_space_group_name_H-M 'I 2 2 2'
_atom_sites_solution_hydrogens geom
_atom_sites_solution_primary direct
_atom_sites_solution_secondary difmap
_audit_creation_date 'October 5 2004'
_audit_creation_method
;
SHELXL-97, PLATON, and text editor
;
_cell_angle_alpha 90.00
_cell_angle_beta 90.00
_cell_angle_gamma 90.00
_cell_formula_units_Z 2
_cell_length_a 18.145(4)
_cell_length_b 14.925(3)
_cell_length_c 22.529(4)
_cell_measurement_reflns_used 4389
_cell_measurement_temperature 110(2)
_cell_measurement_theta_max 27.023
_cell_measurement_theta_min 2.028
_cell_volume 6101(2)
_computing_cell_refinement 'SAINT (Bruker, 2001)'
_computing_data_collection 'SMART (Bruker, 2000)'
_computing_data_reduction 'SAINT (Bruker, 2001)'
_computing_structure_refinement 'SHELXL-97 (Sheldrick, 1997)'
_computing_structure_solution 'SHELXS-97 (Sheldrick, 1990)'
_diffrn_ambient_temperature 110(2)
_diffrn_measured_fraction_theta_full 0.989
_diffrn_measured_fraction_theta_max 0.989
_diffrn_measurement_device_type 'SMART 1K CCD'
_diffrn_measurement_method '\w scans'
_diffrn_radiation_monochromator graphite
_diffrn_radiation_source 'fine-focus sealed tube'
_diffrn_radiation_type MoK\a
_diffrn_radiation_wavelength 0.71073
_diffrn_reflns_av_R_equivalents 0.0554
_diffrn_reflns_av_sigmaI/netI 0.0530
_diffrn_reflns_limit_h_max 23
_diffrn_reflns_limit_h_min -22
_diffrn_reflns_limit_k_max 19
_diffrn_reflns_limit_k_min -19
_diffrn_reflns_limit_l_max 28
_diffrn_reflns_limit_l_min -24
_diffrn_reflns_number 22697
_diffrn_reflns_theta_full 27.13
_diffrn_reflns_theta_max 27.13
_diffrn_reflns_theta_min 1.77
_diffrn_standards_decay_% negligible
_exptl_absorpt_coefficient_mu 2.488
_exptl_absorpt_correction_T_max 0.5078
_exptl_absorpt_correction_T_min 0.2181
_exptl_absorpt_correction_type multi-scan
_exptl_absorpt_process_details 'SADABS (Bruker, 2000)'
_exptl_crystal_colour brown
_exptl_crystal_density_diffrn 1.788
_exptl_crystal_description block
_exptl_crystal_F_000 3128
_exptl_crystal_size_max 0.88
_exptl_crystal_size_mid 0.68
_exptl_crystal_size_min 0.31
_refine_diff_density_max 2.076
_refine_diff_density_min -2.616
_refine_diff_density_rms 0.207
_refine_ls_abs_structure_details
;
Flack H D (1983), Acta Cryst. A39, 876-881.
The data indicated merohedral twinning by inversion. The structure 
was refined with an inversion twin law.  Although the absolute structure
parameter is zero, the twin populations refined to 50% and no definitive
statement about the absolute structure can be made.

;
_refine_ls_abs_structure_Flack 0(2)
_refine_ls_extinction_method none
_refine_ls_goodness_of_fit_ref 0.909
_refine_ls_hydrogen_treatment mixed
_refine_ls_matrix_type full
_refine_ls_number_parameters 331
_refine_ls_number_reflns 6678
_refine_ls_number_restraints 32
_refine_ls_restrained_S_all 0.910
_refine_ls_R_factor_all 0.0764
_refine_ls_R_factor_gt 0.0655
_refine_ls_shift/su_max 0.003
_refine_ls_shift/su_mean 0.000
_refine_ls_structure_factor_coef Fsqd
_refine_ls_weighting_details 'calc w=1/[\s^2^(Fo^2^)+(0.1214P)^2^+54.1848P] where P=(Fo^2^+2Fc^2^)/3'
_refine_ls_weighting_scheme calc
_refine_ls_wR_factor_gt 0.1625
_refine_ls_wR_factor_ref 0.1694
_reflns_number_gt 5689
_reflns_number_total 6678
_reflns_threshold_expression I>2\s(I)
_cod_data_source_file ja052108qsi20050419_040417.cif
_cod_data_source_block GLOBAL
_cod_database_code 4111910

loop_
_symmetry_equiv_pos_as_xyz
'x, y, z'
'-x, -y, z'
'x, -y, -z'
'-x, y, -z'
'x+1/2, y+1/2, z+1/2'
'-x+1/2, -y+1/2, z+1/2'
'x+1/2, -y+1/2, -z+1/2'
'-x+1/2, y+1/2, -z+1/2'

loop_
_atom_site_label
_atom_site_type_symbol
_atom_site_fract_x
_atom_site_fract_y
_atom_site_fract_z
_atom_site_U_iso_or_equiv
_atom_site_adp_type
_atom_site_occupancy
_atom_site_symmetry_multiplicity
_atom_site_calc_flag
_atom_site_refinement_flags
_atom_site_disorder_assembly
_atom_site_disorder_group
I1 I 0.0000 0.0000 0.0000 0.0695(6) Uani 1 4 d S . .
Sb1 Sb 0.5000 0.0000 0.17189(5) 0.0396(3) Uani 1 2 d SD . .
F11 F 0.4429(5) 0.1003(5) 0.1703(7) 0.192(10) Uani 1 1 d D . .
F21 F 0.5000 0.0000 0.0902(4) 0.40(4) Uani 1 2 d SD . .
F31 F 0.4162(3) -0.0728(4) 0.1731(4) 0.093(4) Uani 1 1 d D . .
F41 F 0.5000 0.0000 0.2547(4) 0.225(16) Uani 1 2 d SD . .
Sb2 Sb 0.34405(4) 0.44261(4) 0.17905(3) 0.03238(17) Uani 1 1 d D A -1
F12 F 0.4167(3) 0.4728(5) 0.2341(3) 0.0545(7) Uani 1 1 d D A -1
F22 F 0.3085(4) 0.5584(4) 0.1801(3) 0.0545(7) Uani 1 1 d D A -1
F32 F 0.2707(3) 0.4079(4) 0.1249(3) 0.0545(7) Uani 1 1 d D A -1
F42 F 0.3793(4) 0.3241(4) 0.1766(3) 0.0545(7) Uani 1 1 d D A -1
F52 F 0.4078(3) 0.4713(5) 0.1171(3) 0.0545(7) Uani 1 1 d D A -1
F62 F 0.2799(4) 0.4096(5) 0.2406(3) 0.0545(7) Uani 1 1 d D A -1
Sb3 Sb 0.04459(12) 0.5000 0.0000 0.0370(6) Uani 0.50 2 d SPD B -3
F13 F 0.1213(11) 0.4224(15) 0.0179(9) 0.041(3) Uani 0.25 1 d PD B -3
F23 F -0.0228(12) 0.4205(15) 0.0341(9) 0.041(3) Uani 0.25 1 d PD B -3
F33 F 0.0524(14) 0.5529(14) 0.0748(7) 0.041(3) Uani 0.25 1 d PD B -3
F43 F 0.1161(15) 0.5769(18) -0.0300(13) 0.041(3) Uani 0.25 1 d PD B -3
F53 F 0.0318(12) 0.4453(11) -0.0735(5) 0.041(3) Uani 0.25 1 d PD B -3
F63 F -0.0270(13) 0.5853(14) -0.0190(10) 0.041(3) Uani 0.25 1 d PD B -3
Ni1 Ni 0.03906(6) 0.22224(6) 0.14855(5) 0.0206(2) Uani 1 1 d . . .
N1 N 0.0087(4) 0.0882(4) 0.1461(3) 0.0193(13) Uani 1 1 d . . .
C1 C 0.2067(5) 0.2018(5) 0.1393(4) 0.0241(18) Uani 1 1 d . . .
H1 H 0.2081 0.2653 0.1371 0.029 Uiso 1 1 calc R . .
N2 N -0.0582(3) 0.0590(4) 0.1452(3) 0.0170(12) Uani 1 1 d . . .
C2 C 0.2716(5) 0.1537(7) 0.1412(5) 0.033(2) Uani 1 1 d . . .
H2 H 0.3173 0.1848 0.1408 0.040 Uiso 1 1 calc R . .
N3 N 0.1427(4) 0.1601(4) 0.1404(3) 0.0205(14) Uani 1 1 d . . .
C3 C 0.2716(5) 0.0618(7) 0.1438(5) 0.039(2) Uani 1 1 d . . .
H3 H 0.3162 0.0284 0.1446 0.047 Uiso 1 1 calc R . .
N4 N 0.0215(3) 0.2325(4) 0.0565(3) 0.0192(14) Uani 1 1 d . . .
C4 C 0.2027(4) 0.0194(6) 0.1452(5) 0.031(2) Uani 1 1 d . . .
H4 H 0.1994 -0.0440 0.1479 0.037 Uiso 1 1 calc R . .
N5 N -0.0717(4) 0.2339(4) -0.0146(4) 0.0253(16) Uani 1 1 d . . .
C5 C 0.1414(5) 0.0698(5) 0.1427(4) 0.0235(17) Uani 1 1 d . . .
N6 N -0.0716(4) 0.2547(4) 0.1444(3) 0.0223(15) Uani 1 1 d . . .
C6 C 0.0666(4) 0.0311(5) 0.1448(4) 0.0182(15) Uani 1 1 d . . .
N7 N 0.0426(4) 0.2140(5) 0.2391(3) 0.0275(16) Uani 1 1 d . . .
C7 C -0.1166(6) 0.2658(6) 0.1905(4) 0.033(2) Uani 1 1 d . . .
H7 H -0.0963 0.2704 0.2293 0.040 Uiso 1 1 calc R . .
N8 N 0.0790(4) 0.3484(4) 0.1533(4) 0.0303(18) Uani 1 1 d . . .
C8 C -0.1939(6) 0.2709(6) 0.1831(6) 0.042(3) Uani 1 1 d . . .
H8 H -0.2254 0.2740 0.2167 0.051 Uiso 1 1 calc R . .
C9 C -0.2218(5) 0.2714(8) 0.1286(5) 0.043(3) Uani 1 1 d . . .
H9 H -0.2734 0.2789 0.1232 0.052 Uiso 1 1 calc R . .
C10 C -0.1767(5) 0.2611(7) 0.0797(5) 0.037(2) Uani 1 1 d . . .
H10 H -0.1966 0.2607 0.0407 0.045 Uiso 1 1 calc R . .
C11 C -0.1016(5) 0.2511(5) 0.0890(4) 0.0267(19) Uani 1 1 d . . .
C12 C -0.0488(5) 0.2405(5) 0.0410(4) 0.0241(17) Uani 1 1 d . . .
C13 C 0.0444(5) 0.2086(6) 0.2892(5) 0.033(2) Uani 1 1 d . . .
C14 C 0.0487(7) 0.2000(11) 0.3538(5) 0.059(4) Uani 1 1 d . . .
H14A H 0.0020 0.1762 0.3690 0.089 Uiso 1 1 calc . . .
H14B H 0.0580 0.2590 0.3714 0.089 Uiso 1 1 calc . . .
H14C H 0.0889 0.1591 0.3642 0.089 Uiso 1 1 calc . . .
C15 C 0.0996(6) 0.4188(6) 0.1593(7) 0.057(4) Uani 1 1 d . . .
C16 C 0.1262(9) 0.5106(8) 0.1640(13) 0.140(11) Uani 1 1 d . . .
H16A H 0.1609 0.5228 0.1316 0.210 Uiso 1 1 calc . . .
H16B H 0.1511 0.5188 0.2022 0.210 Uiso 1 1 calc . . .
H16C H 0.0844 0.5521 0.1613 0.210 Uiso 1 1 calc . . .

loop_
_atom_site_aniso_label
_atom_site_aniso_U_11
_atom_site_aniso_U_22
_atom_site_aniso_U_33
_atom_site_aniso_U_23
_atom_site_aniso_U_13
_atom_site_aniso_U_12
I1 0.1216(17) 0.0325(7) 0.0544(10) 0.000 0.000 0.000
Sb1 0.0212(4) 0.0396(5) 0.0581(6) 0.000 0.000 0.0041(4)
F11 0.042(5) 0.044(5) 0.49(3) 0.045(11) -0.028(10) 0.012(4)
F21 0.81(10) 0.36(5) 0.032(9) 0.000 0.000 -0.27(7)
F31 0.026(3) 0.049(4) 0.203(11) -0.014(6) -0.014(5) 0.001(3)
F41 0.21(3) 0.31(4) 0.16(2) 0.000 0.000 -0.13(3)
Sb2 0.0321(3) 0.0297(3) 0.0354(3) 0.0020(3) -0.0028(3) -0.0077(3)
F12 0.0530(16) 0.0525(15) 0.0580(17) 0.0033(13) 0.0005(14) -0.0106(13)
F22 0.0530(16) 0.0525(15) 0.0580(17) 0.0033(13) 0.0005(14) -0.0106(13)
F32 0.0530(16) 0.0525(15) 0.0580(17) 0.0033(13) 0.0005(14) -0.0106(13)
F42 0.0530(16) 0.0525(15) 0.0580(17) 0.0033(13) 0.0005(14) -0.0106(13)
F52 0.0530(16) 0.0525(15) 0.0580(17) 0.0033(13) 0.0005(14) -0.0106(13)
F62 0.0530(16) 0.0525(15) 0.0580(17) 0.0033(13) 0.0005(14) -0.0106(13)
Sb3 0.0537(14) 0.0069(6) 0.0504(12) -0.0019(9) 0.018(5) -0.004(7)
F13 0.044(5) 0.022(3) 0.055(6) -0.004(4) 0.007(7) -0.003(6)
F23 0.044(5) 0.022(3) 0.055(6) -0.004(4) 0.007(7) -0.003(6)
F33 0.044(5) 0.022(3) 0.055(6) -0.004(4) 0.007(7) -0.003(6)
F43 0.044(5) 0.022(3) 0.055(6) -0.004(4) 0.007(7) -0.003(6)
F53 0.044(5) 0.022(3) 0.055(6) -0.004(4) 0.007(7) -0.003(6)
F63 0.044(5) 0.022(3) 0.055(6) -0.004(4) 0.007(7) -0.003(6)
Ni1 0.0161(5) 0.0099(4) 0.0356(6) -0.0019(4) 0.0054(4) -0.0021(4)
N1 0.017(3) 0.019(3) 0.022(3) -0.001(2) -0.003(3) 0.003(3)
C1 0.021(4) 0.020(4) 0.031(5) 0.006(3) -0.002(3) -0.007(3)
N2 0.011(3) 0.015(3) 0.025(3) -0.002(3) 0.000(2) 0.000(2)
C2 0.013(4) 0.044(5) 0.042(6) 0.002(4) 0.003(4) -0.010(4)
N3 0.016(3) 0.024(3) 0.021(3) 0.003(3) 0.009(3) -0.004(3)
C3 0.011(4) 0.045(5) 0.061(7) -0.014(5) -0.005(4) 0.000(4)
N4 0.011(3) 0.006(3) 0.041(4) -0.001(2) 0.012(3) 0.004(2)
C4 0.013(4) 0.024(4) 0.056(6) 0.005(4) 0.002(4) 0.001(3)
N5 0.022(4) 0.007(3) 0.047(5) 0.001(3) 0.005(3) 0.004(2)
C5 0.021(4) 0.025(4) 0.024(4) -0.002(3) -0.003(3) 0.002(3)
N6 0.025(4) 0.006(3) 0.036(4) 0.005(3) 0.011(3) 0.004(2)
C6 0.006(3) 0.023(4) 0.025(4) 0.000(3) 0.000(3) 0.001(3)
N7 0.031(4) 0.021(3) 0.030(4) -0.005(3) -0.008(3) 0.002(3)
C7 0.044(6) 0.019(4) 0.035(5) 0.012(3) 0.020(4) 0.007(4)
N8 0.017(4) 0.012(3) 0.062(6) -0.008(3) -0.001(4) 0.000(3)
C8 0.037(5) 0.028(4) 0.062(7) 0.004(5) 0.031(6) 0.015(4)
C9 0.013(4) 0.062(7) 0.054(7) -0.007(5) 0.007(4) 0.004(5)
C10 0.018(5) 0.048(6) 0.045(6) -0.002(5) 0.002(4) 0.005(4)
C11 0.025(5) 0.008(3) 0.047(5) 0.000(3) 0.005(4) -0.004(3)
C12 0.020(4) 0.016(3) 0.036(5) 0.002(3) 0.008(4) -0.001(3)
C13 0.011(4) 0.020(4) 0.067(7) -0.004(4) -0.010(4) 0.012(3)
C14 0.039(7) 0.109(11) 0.028(6) -0.003(6) -0.011(5) 0.008(7)
C15 0.021(5) 0.023(5) 0.126(13) -0.016(6) 0.031(6) -0.006(4)
C16 0.084(11) 0.020(6) 0.32(3) -0.070(11) 0.115(16) -0.034(6)

loop_
_atom_type_symbol
_atom_type_description
_atom_type_scat_dispersion_real
_atom_type_scat_dispersion_imag
_atom_type_scat_source
C C 0.0033 0.0016 'International Tables Vol C Tables 4.2.6.8 and 6.1.1.4'
H H 0.0000 0.0000 'International Tables Vol C Tables 4.2.6.8 and 6.1.1.4'
F F 0.0171 0.0103 'International Tables Vol C Tables 4.2.6.8 and 6.1.1.4'
I I -0.4742 1.8119 'International Tables Vol C Tables 4.2.6.8 and 6.1.1.4'
N N 0.0061 0.0033 'International Tables Vol C Tables 4.2.6.8 and 6.1.1.4'
Ni Ni 0.3393 1.1124 'International Tables Vol C Tables 4.2.6.8 and 6.1.1.4'
Sb Sb -0.5866 1.5461 'International Tables Vol C Tables 4.2.6.8 and 6.1.1.4'

loop_
_geom_angle_atom_site_label_1
_geom_angle_atom_site_label_2
_geom_angle_atom_site_label_3
_geom_angle
_geom_angle_site_symmetry_1
_geom_angle_site_symmetry_3
F11 Sb1 F11 177.8(10) 2_655 .
F11 Sb1 F21 88.9(5) 2_655 .
F11 Sb1 F21 88.9(5) . .
F11 Sb1 F41 91.1(5) 2_655 .
F11 Sb1 F41 91.1(5) . .
F21 Sb1 F41 180.0 . .
F11 Sb1 F31 90.9(3) 2_655 2_655
F11 Sb1 F31 89.2(3) . 2_655
F21 Sb1 F31 90.8(3) . 2_655
F41 Sb1 F31 89.2(3) . 2_655
F11 Sb1 F31 89.2(3) 2_655 .
F11 Sb1 F31 90.9(3) . .
F21 Sb1 F31 90.8(3) . .
F41 Sb1 F31 89.2(3) . .
F31 Sb1 F31 178.3(6) 2_655 .
F22 Sb2 F12 90.7(3) . .
F22 Sb2 F52 90.7(3) . .
F12 Sb2 F52 90.2(3) . .
F22 Sb2 F62 91.1(3) . .
F12 Sb2 F62 90.6(3) . .
F52 Sb2 F62 178.0(3) . .
F22 Sb2 F32 91.1(3) . .
F12 Sb2 F32 177.9(3) . .
F52 Sb2 F32 91.0(3) . .
F62 Sb2 F32 88.2(3) . .
F22 Sb2 F42 178.9(3) . .
F12 Sb2 F42 90.4(3) . .
F52 Sb2 F42 89.0(3) . .
F62 Sb2 F42 89.2(3) . .
F32 Sb2 F42 87.9(3) . .
F13 Sb3 F43 86.6(8) . .
F13 Sb3 F53 90.7(5) . .
F43 Sb3 F53 92.0(10) . .
F13 Sb3 F63 175.4(9) . .
F43 Sb3 F63 88.9(11) . .
F53 Sb3 F63 90.5(5) . .
F13 Sb3 F33 90.7(5) . .
F43 Sb3 F33 90.8(11) . .
F53 Sb3 F33 177.0(9) . .
F63 Sb3 F33 88.4(9) . .
F13 Sb3 F23 90.3(6) . .
F43 Sb3 F23 176.2(10) . .
F53 Sb3 F23 90.3(6) . .
F63 Sb3 F23 94.1(8) . .
F33 Sb3 F23 87.0(10) . .
N8 Ni1 N7 89.5(3) . .
N8 Ni1 N6 97.6(3) . .
N7 Ni1 N6 95.2(3) . .
N8 Ni1 N1 174.1(3) . .
N7 Ni1 N1 88.7(3) . .
N6 Ni1 N1 88.1(3) . .
N8 Ni1 N4 92.2(3) . .
N7 Ni1 N4 173.1(3) . .
N6 Ni1 N4 77.9(3) . .
N1 Ni1 N4 90.2(2) . .
N8 Ni1 N3 95.4(3) . .
N7 Ni1 N3 91.9(3) . .
N6 Ni1 N3 165.2(3) . .
N1 Ni1 N3 79.0(3) . .
N4 Ni1 N3 94.6(2) . .
N2 N1 C6 121.2(6) . .
N2 N1 Ni1 125.1(5) . .
C6 N1 Ni1 113.7(5) . .
N3 C1 C2 120.4(8) . .
N3 C1 H1 119.8 . .
C2 C1 H1 119.8 . .
N1 N2 C6 116.2(7) . 2
C1 C2 C3 121.3(8) . .
C1 C2 H2 119.3 . .
C3 C2 H2 119.3 . .
C1 N3 C5 119.2(8) . .
C1 N3 Ni1 125.5(6) . .
C5 N3 Ni1 114.9(5) . .
C2 C3 C4 116.9(9) . .
C2 C3 H3 121.5 . .
C4 C3 H3 121.5 . .
N5 N4 C12 118.3(8) 4 .
N5 N4 Ni1 127.3(5) 4 .
C12 N4 Ni1 114.3(5) . .
C5 C4 C3 119.0(9) . .
C5 C4 H4 120.5 . .
C3 C4 H4 120.5 . .
N4 N5 C12 117.7(7) 4 .
N3 C5 C4 123.1(8) . .
N3 C5 C6 114.1(7) . .
C4 C5 C6 122.8(7) . .
C7 N6 C11 118.3(8) . .
C7 N6 Ni1 126.1(7) . .
C11 N6 Ni1 114.9(6) . .
N1 C6 N2 122.6(7) . 2
N1 C6 C5 117.9(7) . .
N2 C6 C5 119.5(7) 2 .
C13 N7 Ni1 179.4(8) . .
N6 C7 C8 121.5(10) . .
N6 C7 H7 119.3 . .
C8 C7 H7 119.3 . .
C15 N8 Ni1 175.9(11) . .
C9 C8 C7 119.2(9) . .
C9 C8 H8 120.4 . .
C7 C8 H8 120.4 . .
C8 C9 C10 120.7(9) . .
C8 C9 H9 119.7 . .
C10 C9 H9 119.7 . .
C11 C10 C9 118.3(10) . .
C11 C10 H10 120.9 . .
C9 C10 H10 120.9 . .
N6 C11 C10 121.8(9) . .
N6 C11 C12 115.0(8) . .
C10 C11 C12 123.2(9) . .
N4 C12 N5 123.0(8) . .
N4 C12 C11 116.5(8) . .
N5 C12 C11 120.3(8) . .
N7 C13 C14 178.2(11) . .
C13 C14 H14A 109.5 . .
C13 C14 H14B 109.5 . .
H14A C14 H14B 109.5 . .
C13 C14 H14C 109.5 . .
H14A C14 H14C 109.5 . .
H14B C14 H14C 109.5 . .
N8 C15 C16 177(2) . .
C15 C16 H16A 109.5 . .
C15 C16 H16B 109.5 . .
H16A C16 H16B 109.5 . .
C15 C16 H16C 109.5 . .
H16A C16 H16C 109.5 . .
H16B C16 H16C 109.5 . .

loop_
_geom_bond_atom_site_label_1
_geom_bond_atom_site_label_2
_geom_bond_distance
_geom_bond_site_symmetry_2
Sb1 F11 1.820(7) 2_655
Sb1 F11 1.820(7) .
Sb1 F21 1.841(9) .
Sb1 F41 1.865(9) .
Sb1 F31 1.870(5) 2_655
Sb1 F31 1.870(5) .
Sb2 F22 1.845(6) .
Sb2 F12 1.865(6) .
Sb2 F52 1.862(5) .
Sb2 F62 1.876(6) .
Sb2 F32 1.878(6) .
Sb2 F42 1.882(6) .
Sb3 F13 1.856(9) .
Sb3 F43 1.860(10) .
Sb3 F53 1.860(9) .
Sb3 F63 1.869(10) .
Sb3 F33 1.865(10) .
Sb3 F23 1.869(9) .
Ni1 N8 2.021(7) .
Ni1 N7 2.045(8) .
Ni1 N6 2.067(7) .
Ni1 N1 2.076(6) .
Ni1 N4 2.103(8) .
Ni1 N3 2.105(7) .
N1 N2 1.291(10) .
N1 C6 1.351(10) .
C1 N3 1.318(11) .
C1 C2 1.381(13) .
C1 H1 0.9500 .
N2 C6 1.353(10) 2
C2 C3 1.373(15) .
C2 H2 0.9500 .
N3 C5 1.349(10) .
C3 C4 1.400(13) .
C3 H3 0.9500 .
N4 N5 1.312(10) 4
N4 C12 1.328(11) .
C4 C5 1.345(12) .
C4 H4 0.9500 .
N5 N4 1.312(10) 4
N5 C12 1.323(12) .
C5 C6 1.476(11) .
N6 C7 1.333(11) .
N6 C11 1.362(13) .
C6 N2 1.353(10) 2
N7 C13 1.131(13) .
C7 C8 1.414(15) .
C7 H7 0.9500 .
N8 C15 1.122(12) .
C8 C9 1.329(17) .
C8 H8 0.9500 .
C9 C10 1.381(15) .
C9 H9 0.9500 .
C10 C11 1.387(13) .
C10 H10 0.9500 .
C11 C12 1.454(12) .
C13 C14 1.464(15) .
C14 H14A 0.9800 .
C14 H14B 0.9800 .
C14 H14C 0.9800 .
C15 C16 1.457(13) .
C16 H16A 0.9800 .
C16 H16B 0.9800 .
C16 H16C 0.9800 .

loop_
_platon_squeeze_void_nr
_platon_squeeze_void_average_x
_platon_squeeze_void_average_y
_platon_squeeze_void_average_z
_platon_squeeze_void_volume
_platon_squeeze_void_count_electrons
1 0.000 -0.010 0.500 658.2 68.9
2 0.500 -0.011 0.000 658.2 68.9
